data_7713658
loop_
_publ_author_name
'Schratzberger, Heiko'
'Liebminger, Lorenzo A.'
'St\"oger, Berthold'
'Veiros, Luis F.'
'Kirchner, Karl'

_publ_section_title
;
 Base Metal Complexes featuring a New Pyrazole-Derived PCP-Pincer Ligand
;
_journal_name_full 'Dalton Transactions'
_journal_paper_doi 10.1039/D3DT02111D
_journal_year 2023
_chemical_formula_moiety 'C32 H42 Mn N2 O3 P2, 0.5(B2 F8)'
_chemical_formula_sum 'C32 H42 B F4 Mn N2 O3 P2'
_chemical_formula_weight 706.36
_space_group_crystal_system trigonal
_space_group_IT_number 154
_space_group_name_Hall 'P 32 2"'
_space_group_name_H-M_alt 'P 32 2 1'
_atom_sites_solution_hydrogens geom
_audit_creation_date 2022-08-04
_audit_creation_method
;
Olex2 1.5
(compiled 2022.04.07 svn.rca3783a0 for OlexSys, GUI svn.r6498)
;
_audit_update_record
;
2023-06-21 deposited with the CCDC.	2023-08-04 downloaded from the CCDC.
;
_cell_angle_alpha 90
_cell_angle_beta 90
_cell_angle_gamma 120
_cell_formula_units_Z 3
_cell_length_a 19.8964(5)
_cell_length_b 19.8964(5)
_cell_length_c 8.1120(2)
_cell_measurement_reflns_used 39683
_cell_measurement_temperature 100
_cell_measurement_theta_max 70.90
_cell_measurement_theta_min 2.57
_cell_volume 2781.04(12)
_computing_cell_refinement
;
X-Area Recipe 1.37.0.0 (STOE, 2021)
;
_computing_data_collection
;
X-Area Pilatus3_SV 1.31.175.0 (STOE, 2021)
;
_computing_data_reduction
;
X-Area Integrate 2.5.1.0 (STOE, 2021)
X-Area X-Red 2.3.0.0 (STOE, 2021) 
;
_computing_molecular_graphics 'Olex2 1.5 (Dolomanov et al., 2009)'
_computing_publication_material
;
STOE & Cie GmbH, X-Area, software package for collecting single-crystal or
multi-domain crystal data on STOE area-detector diffractometers, for image 
processing, for the correction and scaling of reflection intensities and 
for outlier rejection, version 2.0, Darmstadt 2021
;
_computing_structure_refinement 'XL  (Sheldrick, 2008)'
_computing_structure_solution 'SHELXT 2014/5 (Sheldrick, 2014)'
_diffrn_ambient_temperature 100
_diffrn_detector 'EIGER2 1M CDTE'
_diffrn_detector_area_resol_mean 13.33
_diffrn_measured_fraction_theta_full 0.999
_diffrn_measured_fraction_theta_max 0.999
_diffrn_measurement_details
;
 1959 frames, detector distance = 40 mm
;
_diffrn_measurement_device 'Eulerian 4-circle diffractometer'
_diffrn_measurement_device_type 'STOE STADIVARI'
_diffrn_measurement_method 'rotation method, \w scans'
_diffrn_radiation_collimation '1.2 mm, 0.6 diameter'
_diffrn_radiation_monochromator 'Graded multilayer mirror'
_diffrn_radiation_polarisn_norm 270
_diffrn_radiation_probe x-ray
_diffrn_radiation_type 'Cu K\a'
_diffrn_radiation_wavelength 1.54186
_diffrn_reflns_av_R_equivalents 0.0560
_diffrn_reflns_av_unetI/netI 0.0232
_diffrn_reflns_Laue_measured_fraction_full 0.999
_diffrn_reflns_Laue_measured_fraction_max 0.999
_diffrn_reflns_limit_h_max 24
_diffrn_reflns_limit_h_min -21
_diffrn_reflns_limit_k_max 12
_diffrn_reflns_limit_k_min -23
_diffrn_reflns_limit_l_max 9
_diffrn_reflns_limit_l_min -9
_diffrn_reflns_number 32218
_diffrn_reflns_point_group_measured_fraction_full 0.999
_diffrn_reflns_point_group_measured_fraction_max 0.994
_diffrn_reflns_theta_full 67.686
_diffrn_reflns_theta_max 70.431
_diffrn_reflns_theta_min 4.445
_diffrn_source Axo_Cu
_diffrn_source_current 1.000
_diffrn_source_power 0.050
_diffrn_source_voltage 50
_exptl_absorpt_coefficient_mu 4.159
_exptl_absorpt_correction_T_max 0.883
_exptl_absorpt_correction_T_min 0.779
_exptl_absorpt_correction_type multi-scan
_exptl_absorpt_process_details
;
STOE LANA, absorption correction by scaling of reflection intensities.
J. Koziskova, F. Hahn, J. Richter, J. Kozisek, "Comparison of different
absorption corrections on the model structure of tetrakis(\m~2~-acetato)-
diaqua-di-copper(II)", Acta Chimica Slovaca, vol. 9, no. 2, 2016, pp. 136 - 140.
Afterwards a spherical absorption correction was performed within STOE LANA.
;
_exptl_crystal_colour red
_exptl_crystal_colour_primary red
_exptl_crystal_density_diffrn 1.265
_exptl_crystal_density_method 'not measured'
_exptl_crystal_description lath
_exptl_crystal_F_000 1104
_exptl_crystal_size_max 0.17
_exptl_crystal_size_mid 0.05
_exptl_crystal_size_min 0.03
_refine_diff_density_max 0.397
_refine_diff_density_min -0.320
_refine_diff_density_rms 0.055
_refine_ls_abs_structure_details
;
 Flack x determined using 1423 quotients [(I+)-(I-)]/[(I+)+(I-)]
 (Parsons, Flack and Wagner, Acta Cryst. B69 (2013) 249-259).
;
_refine_ls_abs_structure_Flack 0.003(4)
_refine_ls_extinction_method none
_refine_ls_goodness_of_fit_ref 1.034
_refine_ls_hydrogen_treatment constr
_refine_ls_matrix_type full
_refine_ls_number_parameters 229
_refine_ls_number_reflns 3526
_refine_ls_number_restraints 0
_refine_ls_restrained_S_all 1.034
_refine_ls_R_factor_all 0.0393
_refine_ls_R_factor_gt 0.0363
_refine_ls_shift/su_max 0.000
_refine_ls_shift/su_mean 0.000
_refine_ls_structure_factor_coef Fsqd
_refine_ls_weighting_details 'w=1/[\s^2^(Fo^2^)+(0.0363P)^2^+3.6130P] where P=(Fo^2^+2Fc^2^)/3'
_refine_ls_weighting_scheme calc
_refine_ls_wR_factor_gt 0.0842
_refine_ls_wR_factor_ref 0.0863
_reflns_Friedel_coverage 0.827
_reflns_Friedel_fraction_full 0.999
_reflns_Friedel_fraction_max 0.989
_reflns_number_gt 3367
_reflns_number_total 3526
_reflns_threshold_expression 'I > 2\s(I)'
_cod_data_source_file d3dt02111d3.cif
_cod_data_source_block Mn
_cod_original_cell_volume 2781.04(16)
_cod_database_code 7713658
_shelx_shelxl_version_number 2018/3
_shelx_space_group_comment
;
The symmetry employed for this shelxl refinement is uniquely defined
by the following loop, which should always be used as a source of
symmetry information in preference to the above space-group names.
They are only intended as comments.
;
_olex2_refinement_description
;
1. Fixed Uiso
 At 1.2 times of:
  All C(H) groups
 At 1.5 times of:
  All C(H,H,H) groups
2. Others
 Fixed Sof: F1(0.5) F2(0.5) F3(0.5) F4(0.5)
3.a Ternary CH refined with riding coordinates:
 C10(H10), C13(H13)
3.b Aromatic/amide H refined with riding coordinates:
 C6(H6), C7(H7), C8(H8), C9(H9)
3.c Idealised Me refined as rotating group:
 C3(H3A,H3B,H3C), C11(H11A,H11B,H11C), C12(H12A,H12B,H12C), C14(H14A,H14B,
 H14C), C15(H15A,H15B,H15C)
;
_smtbx_masks_special_details
;
A solvent mask was calculated and 111 electrons were 
found in a volume of 462\%A^3^ in 1 void per unit cell. 
This is consistent with the presence of 
1[CH2Cl2] per Asymmetric Unit 
which account for 126 electrons 
per unit cell.
;
_smtbx_masks_void_probe_radius 1.2
_smtbx_masks_void_truncation_radius 1.2
_olex2_submission_special_instructions 'No special instructions were received'

loop_
_space_group_symop_operation_xyz
'x, y, z'
'-y, x-y, z+2/3'
'-x+y, -x, z+1/3'
'y, x, -z'
'x-y, -y, -z+1/3'
'-x, -x+y, -z+2/3'

loop_
_atom_site_label
_atom_site_type_symbol
_atom_site_fract_x
_atom_site_fract_y
_atom_site_fract_z
_atom_site_U_iso_or_equiv
_atom_site_adp_type
_atom_site_occupancy
_atom_site_site_symmetry_order
_atom_site_calc_flag
_atom_site_refinement_flags_posn
_atom_site_refinement_flags_adp
_atom_site_refinement_flags_occupancy
_atom_site_disorder_assembly
_atom_site_disorder_group
Mn1 Mn 0.000000 0.68781(4) 0.333333 0.01076(18) Uani 1 2 d S T P . .
P1 P 0.12337(5) 0.73688(5) 0.23244(11) 0.0133(2) Uani 1 1 d . . . . .
O1 O 0.06546(18) 0.72583(19) 0.6725(3) 0.0311(7) Uani 1 1 d . . . . .
O2 O 0.000000 0.8361(2) 0.333333 0.0289(10) Uani 1 2 d S T P . .
N1 N 0.03748(17) 0.49503(18) 0.3581(4) 0.0125(6) Uani 1 1 d . . . . .
C2 C 0.000000 0.5849(2) 0.333333 0.0124(10) Uani 1 2 d S T P . .
C3 C 0.0805(2) 0.4532(2) 0.3610(5) 0.0180(8) Uani 1 1 d . . . . .
H3A H 0.067029 0.421728 0.458448 0.027 Uiso 1 1 calc R U . . .
H3B H 0.135156 0.489735 0.361110 0.027 Uiso 1 1 calc R U . . .
H3C H 0.067430 0.420664 0.265221 0.027 Uiso 1 1 calc R U . . .
C4 C 0.1410(2) 0.6281(2) 0.4260(4) 0.0137(7) Uani 1 1 d . . . . .
C5 C 0.1784(2) 0.7031(2) 0.3545(4) 0.0143(7) Uani 1 1 d . . . . .
C6 C 0.2578(2) 0.7515(2) 0.3906(5) 0.0192(8) Uani 1 1 d . . . . .
H6 H 0.284743 0.800108 0.341176 0.023 Uiso 1 1 calc R U . . .
C7 C 0.2965(2) 0.7284(2) 0.4982(5) 0.0209(9) Uani 1 1 d . . . . .
H7 H 0.349334 0.760516 0.516441 0.025 Uiso 1 1 calc R U . . .
C8 C 0.2568(2) 0.6578(2) 0.5784(5) 0.0211(8) Uani 1 1 d . . . . .
H8 H 0.282152 0.643973 0.655893 0.025 Uiso 1 1 calc R U . . .
C9 C 0.1791(2) 0.6076(2) 0.5431(5) 0.0167(8) Uani 1 1 d . . . . .
H9 H 0.152288 0.560201 0.597432 0.020 Uiso 1 1 calc R U . . .
C10 C 0.1347(2) 0.7126(2) 0.0163(5) 0.0190(8) Uani 1 1 d . . . . .
H10 H 0.108542 0.732556 -0.054113 0.023 Uiso 1 1 calc R U . . .
C11 C 0.0959(2) 0.6257(2) -0.0171(5) 0.0230(9) Uani 1 1 d . . . . .
H11A H 0.120680 0.603818 0.047694 0.034 Uiso 1 1 calc R U . . .
H11B H 0.100691 0.617164 -0.131936 0.034 Uiso 1 1 calc R U . . .
H11C H 0.041993 0.601252 0.011993 0.034 Uiso 1 1 calc R U . . .
C12 C 0.2196(3) 0.7527(3) -0.0397(5) 0.0310(10) Uani 1 1 d . . . . .
H12A H 0.242896 0.807702 -0.024166 0.046 Uiso 1 1 calc R U . . .
H12B H 0.221810 0.741840 -0.154286 0.046 Uiso 1 1 calc R U . . .
H12C H 0.247134 0.733617 0.024122 0.046 Uiso 1 1 calc R U . . .
C13 C 0.1860(2) 0.8439(2) 0.2364(5) 0.0215(8) Uani 1 1 d . . . . .
H13 H 0.238580 0.855670 0.207387 0.026 Uiso 1 1 calc R U . . .
C14 C 0.1904(2) 0.8781(2) 0.4069(5) 0.0257(9) Uani 1 1 d . . . . .
H14A H 0.141189 0.873149 0.433986 0.038 Uiso 1 1 calc R U . . .
H14B H 0.229706 0.931958 0.407119 0.038 Uiso 1 1 calc R U . . .
H14C H 0.203223 0.850732 0.486981 0.038 Uiso 1 1 calc R U . . .
C15 C 0.1601(3) 0.8813(2) 0.1047(6) 0.0285(10) Uani 1 1 d . . . . .
H15A H 0.163661 0.862650 -0.002215 0.043 Uiso 1 1 calc R U . . .
H15B H 0.192935 0.936688 0.108483 0.043 Uiso 1 1 calc R U . . .
H15C H 0.107321 0.868102 0.125161 0.043 Uiso 1 1 calc R U . . .
C16 C 0.0400(2) 0.7096(2) 0.5422(5) 0.0187(7) Uani 1 1 d . . . . .
C17 C 0.000000 0.7775(3) 0.333333 0.0215(12) Uani 1 2 d S T P . .
C18 C 0.0608(2) 0.5716(2) 0.3749(4) 0.0113(7) Uani 1 1 d . . . . .
F1 F -0.0461(4) 0.3843(3) 0.6958(6) 0.0411(14) Uani 0.5 1 d . . P . .
F2 F 0.0755(3) 0.4556(3) 0.8019(8) 0.0397(13) Uani 0.5 1 d . . P . .
F3 F -0.0272(3) 0.4473(3) 0.9385(7) 0.0362(12) Uani 0.5 1 d . . P . .
F4 F -0.0113(3) 0.3430(3) 0.9268(7) 0.0333(12) Uani 0.5 1 d . . P . .
B1 B 0.000000 0.4083(3) 0.833333 0.0212(13) Uani 1 2 d S T P . .

loop_
_atom_site_aniso_label
_atom_site_aniso_U_11
_atom_site_aniso_U_22
_atom_site_aniso_U_33
_atom_site_aniso_U_23
_atom_site_aniso_U_13
_atom_site_aniso_U_12
Mn1 0.0100(4) 0.0111(3) 0.0108(4) -0.00041(15) -0.0008(3) 0.00498(19)
P1 0.0107(4) 0.0116(4) 0.0148(4) 0.0000(3) 0.0002(3) 0.0035(4)
O1 0.0331(16) 0.0393(18) 0.0158(14) -0.0057(12) -0.0089(12) 0.0142(15)
O2 0.028(2) 0.0149(15) 0.048(3) -0.0002(10) 0.000(2) 0.0141(11)
N1 0.0096(14) 0.0128(15) 0.0145(14) -0.0006(11) -0.0006(11) 0.0051(12)
C2 0.014(2) 0.0125(17) 0.011(2) 0.0004(9) 0.0009(18) 0.0069(12)
C3 0.0118(17) 0.0169(18) 0.027(2) -0.0028(15) 0.0003(15) 0.0083(15)
C4 0.0122(17) 0.0166(18) 0.0126(17) -0.0049(14) -0.0017(13) 0.0076(15)
C5 0.0127(17) 0.0167(18) 0.0127(18) -0.0033(13) 0.0016(13) 0.0067(15)
C6 0.0116(18) 0.0173(19) 0.026(2) -0.0054(16) -0.0012(15) 0.0048(16)
C7 0.0107(18) 0.023(2) 0.029(2) -0.0113(17) -0.0040(15) 0.0084(16)
C8 0.0167(19) 0.024(2) 0.026(2) -0.0091(17) -0.0074(16) 0.0133(17)
C9 0.0165(18) 0.0189(19) 0.0172(18) -0.0023(15) -0.0018(14) 0.0108(16)
C10 0.0186(18) 0.0178(19) 0.0171(18) -0.0005(14) 0.0012(14) 0.0064(16)
C11 0.027(2) 0.024(2) 0.0157(19) -0.0023(15) 0.0038(15) 0.0111(18)
C12 0.025(2) 0.036(3) 0.024(2) -0.0035(18) 0.0084(17) 0.010(2)
C13 0.0163(19) 0.0135(18) 0.031(2) 0.0011(15) -0.0015(16) 0.0045(16)
C14 0.020(2) 0.021(2) 0.034(2) -0.0060(17) -0.0051(17) 0.0086(17)
C15 0.030(2) 0.016(2) 0.033(2) 0.0069(17) 0.0027(19) 0.0068(18)
C16 0.0142(17) 0.0195(18) 0.0238(19) 0.0015(15) 0.0038(15) 0.0096(16)
C17 0.020(3) 0.026(2) 0.017(3) -0.0007(11) -0.001(2) 0.0099(14)
C18 0.0116(17) 0.0114(16) 0.0099(16) -0.0003(13) 0.0002(12) 0.0050(14)
F1 0.056(4) 0.034(3) 0.027(3) -0.004(2) -0.013(2) 0.017(3)
F2 0.019(3) 0.034(3) 0.063(4) 0.019(3) 0.016(3) 0.012(2)
F3 0.045(3) 0.038(3) 0.037(3) -0.001(2) 0.010(2) 0.029(3)
F4 0.029(3) 0.021(3) 0.051(3) 0.013(2) 0.002(2) 0.013(2)
B1 0.018(3) 0.017(2) 0.029(4) -0.0004(13) -0.001(3) 0.0090(16)

loop_
_atom_type_symbol
_atom_type_description
_atom_type_scat_dispersion_real
_atom_type_scat_dispersion_imag
_atom_type_scat_source
C C 0.0181 0.0091 'International Tables Vol C Tables 4.2.6.8 and 6.1.1.4'
H H 0.0000 0.0000 'International Tables Vol C Tables 4.2.6.8 and 6.1.1.4'
B B 0.0090 0.0039 'International Tables Vol C Tables 4.2.6.8 and 6.1.1.4'
F F 0.0727 0.0534 'International Tables Vol C Tables 4.2.6.8 and 6.1.1.4'
Mn Mn -0.5299 2.8052 'International Tables Vol C Tables 4.2.6.8 and 6.1.1.4'
N N 0.0311 0.0180 'International Tables Vol C Tables 4.2.6.8 and 6.1.1.4'
O O 0.0492 0.0322 'International Tables Vol C Tables 4.2.6.8 and 6.1.1.4'
P P 0.2955 0.4335 'International Tables Vol C Tables 4.2.6.8 and 6.1.1.4'

loop_
_geom_angle_atom_site_label_1
_geom_angle_atom_site_label_2
_geom_angle_atom_site_label_3
_geom_angle
_geom_angle_site_symmetry_1
_geom_angle_site_symmetry_3
_geom_angle_publ_flag
P1 Mn1 P1 167.42(6) 6 . ?
C2 Mn1 P1 83.71(3) . . ?
C2 Mn1 P1 83.71(3) . 6 ?
C16 Mn1 P1 89.02(11) . . ?
C16 Mn1 P1 89.03(12) 6 6 ?
C16 Mn1 P1 91.22(12) 6 . ?
C16 Mn1 P1 91.22(12) . 6 ?
C16 Mn1 C2 91.11(12) . . ?
C16 Mn1 C2 91.11(12) 6 . ?
C16 Mn1 C16 177.8(2) 6 . ?
C17 Mn1 P1 96.29(3) . 6 ?
C17 Mn1 P1 96.29(3) . . ?
C17 Mn1 C2 180.0 . . ?
C17 Mn1 C16 88.89(12) . . ?
C17 Mn1 C16 88.89(12) . 6 ?
C5 P1 Mn1 111.07(12) . . ?
C5 P1 C10 103.97(17) . . ?
C5 P1 C13 103.30(18) . . ?
C10 P1 Mn1 117.93(12) . . ?
C13 P1 Mn1 116.41(14) . . ?
C13 P1 C10 102.45(18) . . ?
N1 N1 C3 119.3(2) 6 . ?
N1 N1 C18 108.17(19) 6 . ?
C18 N1 C3 131.9(3) . . ?
C18 C2 Mn1 128.3(2) 6 . ?
C18 C2 Mn1 128.3(2) . . ?
C18 C2 C18 103.5(4) 6 . ?
N1 C3 H3A 109.5 . . ?
N1 C3 H3B 109.5 . . ?
N1 C3 H3C 109.5 . . ?
H3A C3 H3B 109.5 . . ?
H3A C3 H3C 109.5 . . ?
H3B C3 H3C 109.5 . . ?
C5 C4 C18 119.0(3) . . ?
C9 C4 C5 120.7(3) . . ?
C9 C4 C18 120.3(3) . . ?
C4 C5 P1 120.7(3) . . ?
C6 C5 P1 122.1(3) . . ?
C6 C5 C4 117.0(3) . . ?
C5 C6 H6 119.3 . . ?
C7 C6 C5 121.5(4) . . ?
C7 C6 H6 119.3 . . ?
C6 C7 H7 119.9 . . ?
C8 C7 C6 120.3(4) . . ?
C8 C7 H7 119.9 . . ?
C7 C8 H8 120.0 . . ?
C7 C8 C9 119.9(4) . . ?
C9 C8 H8 120.0 . . ?
C4 C9 H9 120.0 . . ?
C8 C9 C4 120.1(4) . . ?
C8 C9 H9 120.0 . . ?
P1 C10 H10 106.6 . . ?
C11 C10 P1 113.8(3) . . ?
C11 C10 H10 106.6 . . ?
C11 C10 C12 109.8(3) . . ?
C12 C10 P1 112.9(3) . . ?
C12 C10 H10 106.6 . . ?
C10 C11 H11A 109.5 . . ?
C10 C11 H11B 109.5 . . ?
C10 C11 H11C 109.5 . . ?
H11A C11 H11B 109.5 . . ?
H11A C11 H11C 109.5 . . ?
H11B C11 H11C 109.5 . . ?
C10 C12 H12A 109.5 . . ?
C10 C12 H12B 109.5 . . ?
C10 C12 H12C 109.5 . . ?
H12A C12 H12B 109.5 . . ?
H12A C12 H12C 109.5 . . ?
H12B C12 H12C 109.5 . . ?
P1 C13 H13 107.1 . . ?
C14 C13 P1 112.6(3) . . ?
C14 C13 H13 107.1 . . ?
C14 C13 C15 112.0(3) . . ?
C15 C13 P1 110.5(3) . . ?
C15 C13 H13 107.1 . . ?
C13 C14 H14A 109.5 . . ?
C13 C14 H14B 109.5 . . ?
C13 C14 H14C 109.5 . . ?
H14A C14 H14B 109.5 . . ?
H14A C14 H14C 109.5 . . ?
H14B C14 H14C 109.5 . . ?
C13 C15 H15A 109.5 . . ?
C13 C15 H15B 109.5 . . ?
C13 C15 H15C 109.5 . . ?
H15A C15 H15B 109.5 . . ?
H15A C15 H15C 109.5 . . ?
H15B C15 H15C 109.5 . . ?
O1 C16 Mn1 177.6(4) . . ?
O2 C17 Mn1 180.0 . . ?
N1 C18 C2 110.1(3) . . ?
N1 C18 C4 120.9(3) . . ?
C2 C18 C4 129.0(3) . . ?
F2 F1 F3 91.4(4) 6_556 6_556 ?
F2 F1 F4 96.3(4) 6_556 6_556 ?
F4 F1 F3 87.8(4) 6_556 6_556 ?
B1 F1 F2 56.0(3) . 6_556 ?
B1 F1 F3 54.9(3) . 6_556 ?
B1 F1 F4 57.3(4) . 6_556 ?
F3 F2 F1 107.0(4) 6_556 6_556 ?
F3 F2 B1 64.5(4) 6_556 . ?
B1 F2 F1 58.0(3) . 6_556 ?
F2 F3 F1 97.6(4) 6_556 6_556 ?
F2 F3 B1 57.8(3) 6_556 . ?
B1 F3 F1 51.7(3) . 6_556 ?
F4 F4 F1 93.7(4) 6_556 6_556 ?
B1 F4 F1 54.2(3) . 6_556 ?
B1 F4 F4 56.6(3) . 6_556 ?
F1 B1 F1 178.4(7) . 6_556 ?
F1 B1 F3 107.8(4) 6_556 6_556 ?
F1 B1 F3 73.4(4) 6_556 . ?
F1 B1 F3 107.8(4) . . ?
F1 B1 F3 73.4(4) . 6_556 ?
F1 B1 F4 68.5(4) 6_556 . ?
F1 B1 F4 68.5(4) . 6_556 ?
F1 B1 F4 110.1(5) 6_556 6_556 ?
F1 B1 F4 110.1(5) . . ?
F2 B1 F1 114.2(4) . . ?
F2 B1 F1 66.0(4) 6_556 . ?
F2 B1 F1 66.0(4) . 6_556 ?
F2 B1 F1 114.2(4) 6_556 6_556 ?
F2 B1 F2 163.8(7) 6_556 . ?
F2 B1 F3 57.6(3) 6_556 . ?
F2 B1 F3 57.6(3) . 6_556 ?
F2 B1 F3 109.2(5) . . ?
F2 B1 F3 109.2(5) 6_556 6_556 ?
F2 B1 F4 83.3(4) 6_556 . ?
F2 B1 F4 83.3(4) . 6_556 ?
F2 B1 F4 110.6(4) 6_556 6_556 ?
F2 B1 F4 110.6(4) . . ?
F3 B1 F3 85.9(6) 6_556 . ?
F4 B1 F3 104.3(3) . . ?
F4 B1 F3 104.3(3) 6_556 6_556 ?
F4 B1 F3 167.0(4) 6_556 . ?
F4 B1 F3 167.0(4) . 6_556 ?
F4 B1 F4 66.8(5) . 6_556 ?

loop_
_geom_bond_atom_site_label_1
_geom_bond_atom_site_label_2
_geom_bond_distance
_geom_bond_site_symmetry_2
_geom_bond_publ_flag
Mn1 P1 2.2917(9) 6 ?
Mn1 P1 2.2917(9) . ?
Mn1 C2 2.048(5) . ?
Mn1 C16 1.830(4) 6 ?
Mn1 C16 1.830(4) . ?
Mn1 C17 1.784(6) . ?
P1 C5 1.836(4) . ?
P1 C10 1.862(4) . ?
P1 C13 1.853(4) . ?
O1 C16 1.146(5) . ?
O2 C17 1.167(7) . ?
N1 N1 1.353(6) 6 ?
N1 C3 1.462(5) . ?
N1 C18 1.360(5) . ?
C2 C18 1.402(5) 6 ?
C2 C18 1.402(5) . ?
C3 H3A 0.9600 . ?
C3 H3B 0.9600 . ?
C3 H3C 0.9600 . ?
C4 C5 1.415(5) . ?
C4 C9 1.397(5) . ?
C4 C18 1.480(5) . ?
C5 C6 1.409(5) . ?
C6 H6 0.9300 . ?
C6 C7 1.385(6) . ?
C7 H7 0.9300 . ?
C7 C8 1.382(6) . ?
C8 H8 0.9300 . ?
C8 C9 1.388(6) . ?
C9 H9 0.9300 . ?
C10 H10 0.9800 . ?
C10 C11 1.525(5) . ?
C10 C12 1.532(5) . ?
C11 H11A 0.9600 . ?
C11 H11B 0.9600 . ?
C11 H11C 0.9600 . ?
C12 H12A 0.9600 . ?
C12 H12B 0.9600 . ?
C12 H12C 0.9600 . ?
C13 H13 0.9800 . ?
C13 C14 1.524(6) . ?
C13 C15 1.532(6) . ?
C14 H14A 0.9600 . ?
C14 H14B 0.9600 . ?
C14 H14C 0.9600 . ?
C15 H15A 0.9600 . ?
C15 H15B 0.9600 . ?
C15 H15C 0.9600 . ?
F1 F2 1.476(8) 6_556 ?
F1 F3 1.673(8) 6_556 ?
F1 F4 1.572(8) 6_556 ?
F1 B1 1.370(5) . ?
F2 F3 1.337(8) 6_556 ?
F2 B1 1.340(5) . ?
F3 B1 1.429(7) . ?
F4 F4 1.566(11) 6_556 ?
F4 B1 1.422(7) . ?

loop_
_geom_torsion_atom_site_label_1
_geom_torsion_atom_site_label_2
_geom_torsion_atom_site_label_3
_geom_torsion_atom_site_label_4
_geom_torsion
_geom_torsion_site_symmetry_1
_geom_torsion_site_symmetry_2
_geom_torsion_site_symmetry_3
_geom_torsion_site_symmetry_4
_geom_torsion_publ_flag
Mn1 P1 C5 C4 33.9(3) . . . . ?
Mn1 P1 C5 C6 -141.8(3) . . . . ?
Mn1 P1 C10 C11 -57.5(3) . . . . ?
Mn1 P1 C10 C12 176.6(3) . . . . ?
Mn1 P1 C13 C14 53.3(3) . . . . ?
Mn1 P1 C13 C15 -72.8(3) . . . . ?
Mn1 C2 C18 N1 -179.70(16) . . . . ?
Mn1 C2 C18 C4 -1.4(4) . . . . ?
P1 C5 C6 C7 172.5(3) . . . . ?
N1 N1 C18 C2 -0.8(4) 6 . . . ?
N1 N1 C18 C4 -179.3(3) 6 . . . ?
C3 N1 C18 C2 169.3(3) . . . . ?
C3 N1 C18 C4 -9.1(6) . . . . ?
C4 C5 C6 C7 -3.3(5) . . . . ?
C5 P1 C10 C11 66.0(3) . . . . ?
C5 P1 C10 C12 -60.0(3) . . . . ?
C5 P1 C13 C14 -68.7(3) . . . . ?
C5 P1 C13 C15 165.2(3) . . . . ?
C5 C4 C9 C8 -6.5(6) . . . . ?
C5 C4 C18 N1 142.5(3) . . . . ?
C5 C4 C18 C2 -35.6(5) . . . . ?
C5 C6 C7 C8 -2.7(6) . . . . ?
C6 C7 C8 C9 4.2(6) . . . . ?
C7 C8 C9 C4 0.3(6) . . . . ?
C9 C4 C5 P1 -168.0(3) . . . . ?
C9 C4 C5 C6 7.9(5) . . . . ?
C9 C4 C18 N1 -37.5(5) . . . . ?
C9 C4 C18 C2 144.4(3) . . . . ?
C10 P1 C5 C4 -93.9(3) . . . . ?
C10 P1 C5 C6 90.4(3) . . . . ?
C10 P1 C13 C14 -176.5(3) . . . . ?
C10 P1 C13 C15 57.4(3) . . . . ?
C13 P1 C5 C4 159.4(3) . . . . ?
C13 P1 C5 C6 -16.3(4) . . . . ?
C13 P1 C10 C11 173.3(3) . . . . ?
C13 P1 C10 C12 47.4(3) . . . . ?
C18 C2 C18 N1 0.30(16) 6 . . . ?
C18 C2 C18 C4 178.6(4) 6 . . . ?
C18 C4 C5 P1 12.0(5) . . . . ?
C18 C4 C5 C6 -172.1(3) . . . . ?
C18 C4 C9 C8 173.5(3) . . . . ?
F1 F2 B1 F1 -178.3(8) 6_556 . . . ?
F1 F2 B1 F2 94.5(3) 6_556 . . 6_556 ?
F1 F2 B1 F3 132.8(5) 6_556 . . 6_556 ?
F1 F2 B1 F3 60.9(4) 6_556 . . . ?
F1 F2 B1 F4 -53.4(4) 6_556 . . . ?
F1 F2 B1 F4 -115.5(5) 6_556 . . 6_556 ?
F1 F3 B1 F1 178.9(5) 6_556 . . . ?
F1 F3 B1 F2 -56.4(4) 6_556 . . . ?
F1 F3 B1 F2 134.1(5) 6_556 . . 6_556 ?
F1 F3 B1 F3 -110.0(4) 6_556 . . 6_556 ?
F1 F3 B1 F4 107.5(18) 6_556 . . 6_556 ?
F1 F3 B1 F4 61.9(4) 6_556 . . . ?
F1 F4 B1 F1 179.2(3) 6_556 . . . ?
F1 F4 B1 F2 52.0(4) 6_556 . . . ?
F1 F4 B1 F2 -119.4(4) 6_556 . . 6_556 ?
F1 F4 B1 F3 -65.3(4) 6_556 . . . ?
F1 F4 B1 F3 75.9(17) 6_556 . . 6_556 ?
F1 F4 B1 F4 124.8(5) 6_556 . . 6_556 ?
F2 F1 B1 F2 -162.2(8) 6_556 . . . ?
F2 F1 B1 F3 -40.6(4) 6_556 . . . ?
F2 F1 B1 F3 -120.6(5) 6_556 . . 6_556 ?
F2 F1 B1 F4 126.1(5) 6_556 . . 6_556 ?
F2 F1 B1 F4 72.6(4) 6_556 . . . ?
F2 F3 B1 F1 44.8(5) 6_556 . . . ?
F2 F3 B1 F1 -134.1(5) 6_556 . . 6_556 ?
F2 F3 B1 F2 169.4(4) 6_556 . . . ?
F2 F3 B1 F3 115.9(5) 6_556 . . 6_556 ?
F2 F3 B1 F4 -26.6(18) 6_556 . . 6_556 ?
F2 F3 B1 F4 -72.3(4) 6_556 . . . ?
F3 F1 B1 F2 -41.7(5) 6_556 . . . ?
F3 F1 B1 F2 120.6(5) 6_556 . . 6_556 ?
F3 F1 B1 F3 79.9(6) 6_556 . . . ?
F3 F1 B1 F4 -113.3(4) 6_556 . . 6_556 ?
F3 F1 B1 F4 -166.8(4) 6_556 . . . ?
F3 F2 B1 F1 48.9(6) 6_556 . . . ?
F3 F2 B1 F1 -132.8(5) 6_556 . . 6_556 ?
F3 F2 B1 F2 -38.3(3) 6_556 . . 6_556 ?
F3 F2 B1 F3 -71.9(6) 6_556 . . . ?
F3 F2 B1 F4 111.7(4) 6_556 . . 6_556 ?
F3 F2 B1 F4 173.8(5) 6_556 . . . ?
F4 F1 B1 F2 71.6(5) 6_556 . . . ?
F4 F1 B1 F2 -126.1(5) 6_556 . . 6_556 ?
F4 F1 B1 F3 -166.8(5) 6_556 . . . ?
F4 F1 B1 F3 113.3(4) 6_556 . . 6_556 ?
F4 F1 B1 F4 -53.5(6) 6_556 . . . ?
F4 F4 B1 F1 -124.8(5) 6_556 . . 6_556 ?
F4 F4 B1 F1 54.5(5) 6_556 . . . ?
F4 F4 B1 F2 115.9(4) 6_556 . . 6_556 ?
F4 F4 B1 F2 -72.7(5) 6_556 . . . ?
F4 F4 B1 F3 170.0(4) 6_556 . . . ?
F4 F4 B1 F3 -48.9(19) 6_556 . . 6_556 ?

loop_
_smtbx_masks_void_nr
_smtbx_masks_void_average_x
_smtbx_masks_void_average_y
_smtbx_masks_void_average_z
_smtbx_masks_void_volume
_smtbx_masks_void_count_electrons
_smtbx_masks_void_content
1 0.000 0.000 -0.728 462.1 110.7 '3 CH2Cl2'
